data_2212887
loop_
_publ_author_name
'Ali, Hapipah M.'
'Laila, Musalem'
'Wan Jefrey, Basirun'
'Ng, Seik Weng'

_publ_section_title
;
 2'-[1-(4-Chloro-2-hydroxyphenyl)ethylidene]benzenesulfonohydrazide
;
_journal_coeditor_code HB2308
_journal_issue 4
_journal_name_full 'Acta Crystallographica Section E'
_journal_page_first o1619
_journal_page_last o1620
_journal_paper_doi 10.1107/S1600536807009506
_journal_volume 63
_journal_year 2007
_chemical_formula_iupac 'C14 H13 Cl N2 O3 S'
_chemical_formula_moiety 'C14 H13 Cl N2 O3 S'
_chemical_formula_sum 'C14 H13 Cl N2 O3 S'
_chemical_formula_weight 324.77
_chemical_name_systematic
;
2'-(4-Chloro-2-hydroxyphenyl-1-ethylidene)benzenesulfonohydrazide
;
_space_group_IT_number 14
_symmetry_cell_setting monoclinic
_symmetry_space_group_name_Hall '-P 2ybc'
_symmetry_space_group_name_H-M 'P 1 21/c 1'
_atom_sites_solution_hydrogens geom
_atom_sites_solution_primary direct
_atom_sites_solution_secondary difmap
_audit_creation_method SHELXL-97
_cell_angle_alpha 90.00
_cell_angle_beta 92.2530(10)
_cell_angle_gamma 90.00
_cell_formula_units_Z 4
_cell_length_a 10.8711(2)
_cell_length_b 5.74380(10)
_cell_length_c 22.4374(4)
_cell_measurement_reflns_used 6589
_cell_measurement_temperature 173(2)
_cell_measurement_theta_max 32.3
_cell_measurement_theta_min 2.6
_cell_volume 1399.94(4)
_computing_cell_refinement 'SAINT (Bruker, 2004)'
_computing_data_collection 'APEXII (Bruker, 2004)'
_computing_data_reduction SAINT
_computing_molecular_graphics 'X-SEED (Barbour, 2001)'
_computing_publication_material 'publCIF (Westrip, 2007)'
_computing_structure_refinement 'SHELXL97 (Sheldrick, 1997)'
_computing_structure_solution 'SHELXS97 (Sheldrick, 1997)'
_diffrn_ambient_temperature 173(2)
_diffrn_measured_fraction_theta_full 1.00
_diffrn_measured_fraction_theta_max 1.00
_diffrn_measurement_device_type 'Bruker APEXII'
_diffrn_measurement_method '\f and \w'
_diffrn_radiation_monochromator graphite
_diffrn_radiation_source 'medium-focus sealed tube'
_diffrn_radiation_type MoK\a
_diffrn_radiation_wavelength 0.71073
_diffrn_reflns_av_R_equivalents 0.037
_diffrn_reflns_av_sigmaI/netI 0.027
_diffrn_reflns_limit_h_max 14
_diffrn_reflns_limit_h_min -14
_diffrn_reflns_limit_k_max 7
_diffrn_reflns_limit_k_min -7
_diffrn_reflns_limit_l_max 29
_diffrn_reflns_limit_l_min -29
_diffrn_reflns_number 20538
_diffrn_reflns_theta_full 27.5
_diffrn_reflns_theta_max 27.5
_diffrn_reflns_theta_min 1.8
_diffrn_standards_decay_% 0
_diffrn_standards_interval_count 0
_diffrn_standards_interval_time 0
_diffrn_standards_number 0
_exptl_absorpt_coefficient_mu 0.433
_exptl_absorpt_correction_T_max 0.975
_exptl_absorpt_correction_T_min 0.833
_exptl_absorpt_correction_type multi-scan
_exptl_absorpt_process_details '(SADABS; Sheldrick, 1996)'
_exptl_crystal_colour 'Faint yellow'
_exptl_crystal_density_diffrn 1.541
_exptl_crystal_density_method 'not measured'
_exptl_crystal_description Plate
_exptl_crystal_F_000 672
_exptl_crystal_size_max 0.45
_exptl_crystal_size_mid 0.14
_exptl_crystal_size_min 0.06
_refine_diff_density_max 0.46
_refine_diff_density_min -0.48
_refine_ls_extinction_method none
_refine_ls_goodness_of_fit_ref 1.13
_refine_ls_hydrogen_treatment mixed
_refine_ls_matrix_type full
_refine_ls_number_parameters 199
_refine_ls_number_reflns 3210
_refine_ls_number_restraints 2
_refine_ls_restrained_S_all 1.13
_refine_ls_R_factor_all 0.046
_refine_ls_R_factor_gt 0.032
_refine_ls_shift/su_max 0.001
_refine_ls_shift/su_mean 0.000
_refine_ls_structure_factor_coef Fsqd
_refine_ls_weighting_details 'calc w=1/[\s^2^(Fo^2^)+(0.0611P)^2^+0.7441P] where P=(Fo^2^+2Fc^2^)/3'
_refine_ls_weighting_scheme calc
_refine_ls_wR_factor_gt 0.088
_refine_ls_wR_factor_ref 0.112
_reflns_number_gt 2654
_reflns_number_total 3210
_reflns_threshold_expression I>2\s(I)
_cod_data_source_file hb2308.cif
_cod_data_source_block I
_cod_depositor_comments
;
The following automatic conversions were performed:
'_symmetry_cell_setting' value 'Monoclinic' changed to 'monoclinic'
according to '/home/saulius/struct/CIF-dictionaries/cif_core.dic'
dictionary named 'cif_core.dic' version 2.4.1 from 2010-06-29.

Automatic conversion script
Id: cif_fix_enum 1527 2010-12-29 10:47:43Z saulius 

The following automatic conversions were performed:

'_symmetry_cell_setting' value 'Monoclinic' changed to 'monoclinic'
according to /home/saulius/struct/CIF-dictionaries/cif_core.dic
dictionary named 'cif_core.dic' version 2.4.1 from 2010-06-29.

Automatic conversion script
Id: cif_fix_values 1715 2011-07-08 13:25:40Z adriana 
;
_cod_original_sg_symbol_Hall '-P 2yc'
_cod_original_sg_symbol_H-M 'P 21/c'
_cod_database_code 2212887
_cod_database_fobs_code 2212887

loop_
_symmetry_equiv_pos_as_xyz
'x, y, z'
'-x, y+1/2, -z+1/2'
'-x, -y, -z'
'x, -y-1/2, z-1/2'

loop_
_atom_site_type_symbol
_atom_site_label
_atom_site_fract_x
_atom_site_fract_y
_atom_site_fract_z
_atom_site_U_iso_or_equiv
_atom_site_adp_type
_atom_site_calc_flag
_atom_site_refinement_flags
_atom_site_occupancy
S S11 0.43700(4) 0.39317(8) 0.59182(2) 0.01243(13) Uani d . 1
Cl Cl1 -0.11349(5) 1.53477(9) 0.57969(2) 0.02519(16) Uani d . 1
O O1 0.14739(14) 0.7311(3) 0.68532(7) 0.0212(3) Uani d D 1
O O2 0.50840(13) 0.2851(2) 0.54648(6) 0.0165(3) Uani d . 1
O O3 0.36528(13) 0.2497(2) 0.62915(6) 0.0174(3) Uani d . 1
N N1 0.34439(15) 0.5668(3) 0.55328(7) 0.0147(3) Uani d D 1
N N2 0.26178(15) 0.6920(3) 0.58685(7) 0.0142(3) Uani d . 1
C C1 0.53514(17) 0.5661(3) 0.63788(9) 0.0138(4) Uani d . 1
C C2 0.57033(19) 0.4825(4) 0.69400(9) 0.0179(4) Uani d . 1
H H2 0.5387 0.3392 0.7079 0.022 Uiso calc R 1
C C3 0.65264(19) 0.6119(4) 0.72949(10) 0.0222(5) Uani d . 1
H H3 0.6785 0.5561 0.7678 0.027 Uiso calc R 1
C C4 0.6970(2) 0.8225(4) 0.70898(10) 0.0238(5) Uani d . 1
H H4 0.7524 0.9114 0.7336 0.029 Uiso calc R 1
C C5 0.6610(2) 0.9038(4) 0.65291(10) 0.0232(5) Uani d . 1
H H5 0.6920 1.0480 0.6392 0.028 Uiso calc R 1
C C6 0.57983(18) 0.7758(4) 0.61655(10) 0.0183(4) Uani d . 1
H H6 0.5553 0.8303 0.5779 0.022 Uiso calc R 1
C C7 0.2348(2) 0.9688(4) 0.50296(9) 0.0197(4) Uani d . 1
H H7A 0.2953 0.8694 0.4840 0.030 Uiso calc R 1
H H7B 0.2675 1.1272 0.5070 0.030 Uiso calc R 1
H H7C 0.1584 0.9715 0.4783 0.030 Uiso calc R 1
C C8 0.20904(17) 0.8739(3) 0.56357(8) 0.0131(4) Uani d . 1
C C9 0.11810(17) 0.9921(3) 0.60037(9) 0.0135(4) Uani d . 1
C C10 0.09194(18) 0.9174(3) 0.65861(9) 0.0157(4) Uani d . 1
C C11 0.00572(19) 1.0363(4) 0.69126(9) 0.0190(4) Uani d . 1
H H11 -0.0100 0.9862 0.7306 0.023 Uiso calc R 1
C C12 -0.05753(18) 1.2256(4) 0.66767(9) 0.0182(4) Uani d . 1
H H12 -0.1170 1.3043 0.6901 0.022 Uiso calc R 1
C C13 -0.03243(18) 1.2986(3) 0.61049(9) 0.0165(4) Uani d . 1
C C14 0.05416(18) 1.1869(3) 0.57741(9) 0.0157(4) Uani d . 1
H H14 0.0707 1.2424 0.5387 0.019 Uiso calc R 1
H H1O 0.190(2) 0.673(5) 0.6589(10) 0.040(8) Uiso d D 1
H H1N 0.377(2) 0.626(4) 0.5228(8) 0.029(7) Uiso d D 1

loop_
_atom_site_aniso_label
_atom_site_aniso_U_11
_atom_site_aniso_U_22
_atom_site_aniso_U_33
_atom_site_aniso_U_12
_atom_site_aniso_U_13
_atom_site_aniso_U_23
S11 0.0138(2) 0.0115(2) 0.0120(2) 0.00100(16) 0.00102(17) 0.00066(17)
Cl1 0.0270(3) 0.0204(3) 0.0282(3) 0.0106(2) 0.0017(2) 0.0009(2)
O1 0.0242(8) 0.0237(8) 0.0162(7) 0.0071(6) 0.0048(6) 0.0049(6)
O2 0.0209(7) 0.0144(7) 0.0144(7) 0.0044(5) 0.0025(6) -0.0004(5)
O3 0.0192(7) 0.0167(7) 0.0162(7) -0.0037(6) 0.0013(6) 0.0031(6)
N1 0.0152(8) 0.0163(8) 0.0128(8) 0.0044(6) 0.0023(6) 0.0028(6)
N2 0.0129(8) 0.0157(8) 0.0142(8) 0.0014(6) 0.0020(6) -0.0017(6)
C1 0.0116(9) 0.0154(9) 0.0145(9) 0.0017(7) 0.0017(7) -0.0029(7)
C2 0.0182(10) 0.0201(10) 0.0157(10) 0.0011(8) 0.0030(8) 0.0011(8)
C3 0.0194(10) 0.0315(12) 0.0156(10) 0.0041(9) -0.0009(8) -0.0044(9)
C4 0.0176(10) 0.0283(11) 0.0254(11) -0.0010(9) 0.0009(8) -0.0120(9)
C5 0.0208(10) 0.0177(10) 0.0314(12) -0.0029(8) 0.0047(9) -0.0032(9)
C6 0.0170(10) 0.0175(10) 0.0205(10) 0.0006(8) 0.0019(8) 0.0011(8)
C7 0.0207(10) 0.0209(10) 0.0178(10) 0.0052(8) 0.0042(8) 0.0040(8)
C8 0.0114(9) 0.0137(9) 0.0139(9) -0.0020(7) -0.0008(7) 0.0000(7)
C9 0.0112(9) 0.0152(9) 0.0139(9) -0.0020(7) -0.0002(7) -0.0019(7)
C10 0.0132(9) 0.0173(9) 0.0163(10) -0.0010(7) -0.0012(7) 0.0001(8)
C11 0.0186(10) 0.0240(10) 0.0145(10) -0.0005(8) 0.0023(8) 0.0009(8)
C12 0.0140(9) 0.0216(10) 0.0192(10) 0.0016(8) 0.0013(8) -0.0060(8)
C13 0.0150(9) 0.0135(9) 0.0208(10) 0.0016(7) -0.0025(8) -0.0016(8)
C14 0.0162(9) 0.0158(9) 0.0152(9) -0.0001(7) 0.0011(7) -0.0001(7)

loop_
_atom_type_symbol
_atom_type_description
_atom_type_scat_dispersion_real
_atom_type_scat_dispersion_imag
_atom_type_scat_source
C C 0.0033 0.0016 'International Tables Vol C Tables 4.2.6.8 and 6.1.1.4'
H H 0.0000 0.0000 'International Tables Vol C Tables 4.2.6.8 and 6.1.1.4'
N N 0.0061 0.0033 'International Tables Vol C Tables 4.2.6.8 and 6.1.1.4'
O O 0.0106 0.0060 'International Tables Vol C Tables 4.2.6.8 and 6.1.1.4'
S S 0.1246 0.1234 'International Tables Vol C Tables 4.2.6.8 and 6.1.1.4'
Cl Cl 0.1484 0.1585 'International Tables Vol C Tables 4.2.6.8 and 6.1.1.4'

loop_
_geom_angle_atom_site_label_1
_geom_angle_atom_site_label_2
_geom_angle_atom_site_label_3
_geom_angle
O3 S11 O2 119.08(9)
O3 S11 N1 108.80(9)
O2 S11 N1 103.06(8)
O3 S11 C1 108.24(9)
O2 S11 C1 109.01(9)
N1 S11 C1 108.15(9)
C10 O1 H1O 105(2)
N2 N1 S11 115.09(13)
N2 N1 H1N 121.6(18)
S11 N1 H1N 113.7(18)
C8 N2 N1 118.92(16)
C2 C1 C6 121.64(19)
C2 C1 S11 118.43(15)
C6 C1 S11 119.86(16)
C1 C2 C3 118.92(19)
C1 C2 H2 120.5
C3 C2 H2 120.5
C4 C3 C2 120.0(2)
C4 C3 H3 120.0
C2 C3 H3 120.0
C5 C4 C3 120.4(2)
C5 C4 H4 119.8
C3 C4 H4 119.8
C4 C5 C6 120.4(2)
C4 C5 H5 119.8
C6 C5 H5 119.8
C5 C6 C1 118.6(2)
C5 C6 H6 120.7
C1 C6 H6 120.7
C8 C7 H7A 109.5
C8 C7 H7B 109.5
H7A C7 H7B 109.5
C8 C7 H7C 109.5
H7A C7 H7C 109.5
H7B C7 H7C 109.5
N2 C8 C9 116.21(17)
N2 C8 C7 124.32(18)
C9 C8 C7 119.47(17)
C14 C9 C10 117.77(18)
C14 C9 C8 119.56(17)
C10 C9 C8 122.67(17)
O1 C10 C11 116.85(18)
O1 C10 C9 123.06(18)
C11 C10 C9 120.09(18)
C12 C11 C10 121.36(19)
C12 C11 H11 119.3
C10 C11 H11 119.3
C11 C12 C13 118.65(18)
C11 C12 H12 120.7
C13 C12 H12 120.7
C14 C13 C12 121.36(18)
C14 C13 Cl1 119.53(16)
C12 C13 Cl1 119.11(15)
C13 C14 C9 120.75(18)
C13 C14 H14 119.6
C9 C14 H14 119.6

loop_
_geom_bond_atom_site_label_1
_geom_bond_atom_site_label_2
_geom_bond_distance
S11 O3 1.4283(14)
S11 O2 1.4439(14)
S11 N1 1.6394(17)
S11 C1 1.763(2)
Cl1 C13 1.746(2)
O1 C10 1.356(2)
O1 H1O 0.840(10)
N1 N2 1.394(2)
N1 H1N 0.851(10)
N2 C8 1.292(2)
C1 C2 1.387(3)
C1 C6 1.391(3)
C2 C3 1.389(3)
C2 H2 0.9500
C3 C4 1.388(3)
C3 H3 0.9500
C4 C5 1.384(3)
C4 H4 0.9500
C5 C6 1.389(3)
C5 H5 0.9500
C6 H6 0.9500
C7 C8 1.502(3)
C7 H7A 0.9800
C7 H7B 0.9800
C7 H7C 0.9800
C8 C9 1.478(3)
C9 C14 1.404(3)
C9 C10 1.415(3)
C10 C11 1.391(3)
C11 C12 1.381(3)
C11 H11 0.9500
C12 C13 1.387(3)
C12 H12 0.9500
C13 C14 1.380(3)
C14 H14 0.9500

loop_
_geom_hbond_atom_site_label_D
_geom_hbond_atom_site_label_H
_geom_hbond_atom_site_label_A
_geom_hbond_site_symmetry_A
_geom_hbond_distance_DH
_geom_hbond_distance_HA
_geom_hbond_distance_DA
_geom_hbond_angle_DHA
_geom_hbond_publ_flag
O1 H1o N2 . 0.840(10) 1.82(2) 2.587(2) 150(3) yes
N1 H1n O2 3_666 0.850(10) 2.100(10) 2.929(2) 166(3) yes

loop_
_geom_torsion_atom_site_label_1
_geom_torsion_atom_site_label_2
_geom_torsion_atom_site_label_3
_geom_torsion_atom_site_label_4
_geom_torsion
O3 S11 N1 N2 51.48(15)
O2 S11 N1 N2 178.78(13)
C1 S11 N1 N2 -65.88(15)
S11 N1 N2 C8 161.92(14)
O3 S11 C1 C2 27.08(18)
O2 S11 C1 C2 -103.83(17)
N1 S11 C1 C2 144.79(16)
O3 S11 C1 C6 -155.89(15)
O2 S11 C1 C6 73.20(17)
N1 S11 C1 C6 -38.18(18)
C6 C1 C2 C3 -0.2(3)
S11 C1 C2 C3 176.75(15)
C1 C2 C3 C4 0.9(3)
C2 C3 C4 C5 -0.8(3)
C3 C4 C5 C6 0.2(3)
C4 C5 C6 C1 0.5(3)
C2 C1 C6 C5 -0.4(3)
S11 C1 C6 C5 -177.36(15)
N1 N2 C8 C9 177.17(16)
N1 N2 C8 C7 -3.0(3)
N2 C8 C9 C14 -178.07(17)
C7 C8 C9 C14 2.0(3)
N2 C8 C9 C10 2.0(3)
C7 C8 C9 C10 -177.92(18)
C14 C9 C10 O1 179.68(18)
C8 C9 C10 O1 -0.4(3)
C14 C9 C10 C11 -0.2(3)
C8 C9 C10 C11 179.72(18)
O1 C10 C11 C12 -178.78(18)
C9 C10 C11 C12 1.2(3)
C10 C11 C12 C13 -0.9(3)
C11 C12 C13 C14 -0.3(3)
C11 C12 C13 Cl1 178.99(16)
C12 C13 C14 C9 1.2(3)
Cl1 C13 C14 C9 -178.08(15)
C10 C9 C14 C13 -0.9(3)
C8 C9 C14 C13 179.11(18)

loop_
_cod_related_entry_id
_cod_related_entry_database
_cod_related_entry_code
1 ChemSpider 17126790
